data_7049318
loop_
_publ_author_name
'Mei, Yanbo'
'Borger, Jaap E.'
'Wu, Dong-Jun'
'Gr\"utzmacher, Hansj\"org'

_publ_section_title
;
 Salen supported Al-O-C[triple bond, length as m-dash]P and Ga-P[double
 bond, length as m-dash]C[double bond, length as m-dash]O complexes.
;
_journal_issue 13
_journal_name_full 'Dalton transactions (Cambridge, England : 2003)'
_journal_page_first 4370
_journal_page_last 4374
_journal_paper_doi 10.1039/c9dt00485h
_journal_volume 48
_journal_year 2019
_chemical_formula_moiety 'C33 H46 Ga N2 O3 P'
_chemical_formula_sum 'C33 H46 Ga N2 O3 P'
_chemical_formula_weight 619.41
_space_group_crystal_system monoclinic
_space_group_IT_number 14
_space_group_name_Hall '-P 2ybc'
_space_group_name_H-M_alt 'P 1 21/c 1'
_symmetry_space_group_name_Hall '-P 2ybc'
_symmetry_space_group_name_H-M 'P 1 21/c 1'
_atom_sites_solution_hydrogens geom
_atom_sites_solution_primary dual
_audit_creation_date 2018-08-07
_audit_creation_method
;
Olex2 1.2
(compiled 2017.03.28 svn.r3405 for OlexSys, GUI svn.r5337)
;
_audit_update_record
;
2018-08-07 deposited with the CCDC.    2019-03-01 downloaded from the CCDC.
;
_cell_angle_alpha 90
_cell_angle_beta 102.324(2)
_cell_angle_gamma 90
_cell_formula_units_Z 4
_cell_length_a 11.4606(2)
_cell_length_b 15.6198(3)
_cell_length_c 18.0911(3)
_cell_measurement_reflns_used 8902
_cell_measurement_temperature 100.01(18)
_cell_measurement_theta_max 30.0430
_cell_measurement_theta_min 2.2320
_cell_volume 3163.90(10)
_computing_cell_refinement 'CrysAlisPro 1.171.39.23a (Rigaku OD, 2015)'
_computing_data_collection 'CrysAlisPro 1.171.39.23a (Rigaku OD, 2015)'
_computing_data_reduction 'CrysAlisPro 1.171.39.23a (Rigaku OD, 2015)'
_computing_molecular_graphics 'Olex2 (Dolomanov et al., 2009)'
_computing_publication_material 'Olex2 (Dolomanov et al., 2009)'
_computing_structure_refinement 'ShelXL (Sheldrick, 2015)'
_computing_structure_solution 'ShelXT (Sheldrick, 2015)'
_diffrn_ambient_environment N~2~
_diffrn_ambient_temperature 100.01(18)
_diffrn_detector 'CCD plate'
_diffrn_detector_area_resol_mean 16.0839
_diffrn_detector_type Sapphire3
_diffrn_measured_fraction_theta_full 1.000
_diffrn_measured_fraction_theta_max 1.000
_diffrn_measurement_details
;
List of Runs (angles in degrees, time in seconds):

  # Type    Start    End  Width  t~exp~   \w     \q     \k     \f   Frames
#--------------------------------------------------------------------------
  1  \w    -25.00  20.00   1.00   86.98    --  -20.71 -99.00-120.00   45
  2  \w     34.00  95.00   1.00   86.98    --   21.18 179.00  30.00   61
  3  \w     -1.00  92.00   1.00   86.98    --   21.18  38.00  90.00   93
  4  \w    -47.00  40.00   1.00   86.98    --   21.18 -57.00 -30.00   87
  5  \w      0.00  57.00   1.00   86.98    --   21.18 -99.00  60.00   57
;
_diffrn_measurement_device 'four-circle diffractometer'
_diffrn_measurement_device_type 'Xcalibur, Sapphire3'
_diffrn_measurement_method '\w scans'
_diffrn_orient_matrix_type 'CrysAlisPro convention (1999,Acta A55,543-557)'
_diffrn_orient_matrix_UB_11 0.0012861000
_diffrn_orient_matrix_UB_12 -0.0454246000
_diffrn_orient_matrix_UB_13 0.0004038000
_diffrn_orient_matrix_UB_21 0.0628526000
_diffrn_orient_matrix_UB_22 0.0008980000
_diffrn_orient_matrix_UB_23 0.0042128000
_diffrn_orient_matrix_UB_31 0.0068762000
_diffrn_orient_matrix_UB_32 0.0003530000
_diffrn_orient_matrix_UB_33 0.0399483000
_diffrn_radiation_monochromator graphite
_diffrn_radiation_probe x-ray
_diffrn_radiation_type MoK\a
_diffrn_radiation_wavelength 0.71073
_diffrn_reflns_av_R_equivalents 0.0474
_diffrn_reflns_av_unetI/netI 0.0548
_diffrn_reflns_Laue_measured_fraction_full 1.000
_diffrn_reflns_Laue_measured_fraction_max 1.000
_diffrn_reflns_limit_h_max 13
_diffrn_reflns_limit_h_min -15
_diffrn_reflns_limit_k_max 20
_diffrn_reflns_limit_k_min -20
_diffrn_reflns_limit_l_max 23
_diffrn_reflns_limit_l_min -24
_diffrn_reflns_number 24123
_diffrn_reflns_point_group_measured_fraction_full 1.000
_diffrn_reflns_point_group_measured_fraction_max 1.000
_diffrn_reflns_theta_full 25.242
_diffrn_reflns_theta_max 28.282
_diffrn_reflns_theta_min 1.740
_diffrn_source 'fine-focus sealed X-ray tube'
_diffrn_source_type 'Enhance (Mo) X-ray Source'
_exptl_absorpt_coefficient_mu 0.955
_exptl_absorpt_correction_T_max 1.00000
_exptl_absorpt_correction_T_min 0.95054
_exptl_absorpt_correction_type multi-scan
_exptl_absorpt_process_details
;
CrysAlisPro 1.171.39.23a (Rigaku Oxford Diffraction, 2015)
Empirical absorption correction using spherical harmonics,
 implemented in SCALE3 ABSPACK scaling algorithm.
;
_exptl_crystal_colour 'clear yellow'
_exptl_crystal_colour_lustre clear
_exptl_crystal_colour_primary yellow
_exptl_crystal_density_diffrn 1.300
_exptl_crystal_description irregular
_exptl_crystal_F_000 1312
_exptl_crystal_size_max 0.06
_exptl_crystal_size_mid 0.04
_exptl_crystal_size_min 0.04
_refine_diff_density_max 1.072
_refine_diff_density_min -0.466
_refine_diff_density_rms 0.082
_refine_ls_extinction_method none
_refine_ls_goodness_of_fit_ref 1.045
_refine_ls_hydrogen_treatment constr
_refine_ls_matrix_type full
_refine_ls_number_parameters 373
_refine_ls_number_reflns 7848
_refine_ls_number_restraints 0
_refine_ls_restrained_S_all 1.045
_refine_ls_R_factor_all 0.0597
_refine_ls_R_factor_gt 0.0446
_refine_ls_shift/su_max 0.001
_refine_ls_shift/su_mean 0.000
_refine_ls_structure_factor_coef Fsqd
_refine_ls_weighting_details 'w=1/[\s^2^(Fo^2^)+(0.0503P)^2^+1.9127P] where P=(Fo^2^+2Fc^2^)/3'
_refine_ls_weighting_scheme calc
_refine_ls_wR_factor_gt 0.1079
_refine_ls_wR_factor_ref 0.1161
_reflns_Friedel_coverage 0.000
_reflns_number_gt 6342
_reflns_number_total 7848
_reflns_threshold_expression 'I > 2\s(I)'
_cod_data_source_file c9dt00485h2.cif
_cod_data_source_block myb4130b
_cod_depositor_comments 'Adding full bibliography for 7049316--7049321.cif.'
_cod_database_code 7049318
_shelx_shelxl_version_number 2014/7
_chemical_oxdiff_formula C30H30OPNGa
_chemical_oxdiff_usercomment toluene/hexane
_shelx_space_group_comment
;
The symmetry employed for this shelxl refinement is uniquely defined
by the following loop, which should always be used as a source of
symmetry information in preference to the above space-group names.
They are only intended as comments.
;
_reflns_odcompleteness_completeness 99.98
_reflns_odcompleteness_iscentric 1
_reflns_odcompleteness_theta 28.22
_olex2_refinement_description
;
1. Fixed Uiso
 At 1.2 times of:
  All C(H) groups, All C(H,H) groups
 At 1.5 times of:
  All C(H,H,H) groups
2.a Secondary CH2 refined with riding coordinates:
 C2(H2a,H2b), C3(H3a,H3b)
2.b Aromatic/amide H refined with riding coordinates:
 C23(H23), C9(H9), C11(H11), C25(H25), C5(H5), C4(H4)
2.c Idealised Me refined as rotating group:
 C27(H27a,H27b,H27c), C32(H32a,H32b,H32c), C33(H33a,H33b,H33c), C19(H19a,H19b,
 H19c), C28(H28a,H28b,H28c), C14(H14a,H14b,H14c), C31(H31a,H31b,H31c), C13(H13a,
 H13b,H13c), C18(H18a,H18b,H18c), C29(H29a,H29b,H29c), C16(H16a,H16b,H16c),
 C15(H15a,H15b,H15c)
;
_olex2_submission_special_instructions 'No special instructions were received'
_oxdiff_exptl_absorpt_empirical_details
;
Empirical correction (ABSPACK) includes:
- Absorption correction using spherical harmonics
- Frame scaling
;
_oxdiff_exptl_absorpt_empirical_full_max 1.083
_oxdiff_exptl_absorpt_empirical_full_min 0.942

loop_
_space_group_symop_operation_xyz
'x, y, z'
'-x, y+1/2, -z+1/2'
'-x, -y, -z'
'x, -y-1/2, z-1/2'

loop_
_atom_site_label
_atom_site_type_symbol
_atom_site_fract_x
_atom_site_fract_y
_atom_site_fract_z
_atom_site_U_iso_or_equiv
_atom_site_adp_type
_atom_site_occupancy
_atom_site_site_symmetry_order
_atom_site_calc_flag
_atom_site_refinement_flags_posn
Ga1 Ga 0.70153(2) 0.41311(2) 0.48712(2) 0.01543(8) Uani 1 1 d .
P1 P 0.88154(7) 0.39144(5) 0.44445(4) 0.03054(17) Uani 1 1 d .
O3 O 0.59238(14) 0.33010(10) 0.43474(8) 0.0179(3) Uani 1 1 d .
O2 O 0.70021(14) 0.35095(10) 0.57559(8) 0.0178(3) Uani 1 1 d .
N2 N 0.59396(18) 0.50654(12) 0.43252(10) 0.0165(4) Uani 1 1 d .
N1 N 0.75840(18) 0.51636(12) 0.55537(10) 0.0181(4) Uani 1 1 d .
C10 C 0.3287(2) 0.34471(15) 0.23625(12) 0.0154(4) Uani 1 1 d .
C23 C 0.8717(2) 0.29208(15) 0.76087(12) 0.0156(4) Uani 1 1 d .
H23 H 0.8815 0.2450 0.7931 0.019 Uiso 1 1 calc R
C9 C 0.3673(2) 0.26623(15) 0.27191(12) 0.0152(4) Uani 1 1 d .
H9 H 0.3310 0.2164 0.2500 0.018 Uiso 1 1 calc R
C22 C 0.7934(2) 0.28382(15) 0.69101(12) 0.0152(4) Uani 1 1 d .
C21 C 0.7774(2) 0.35626(15) 0.64227(11) 0.0149(4) Uani 1 1 d .
C24 C 0.9371(2) 0.36663(15) 0.78628(12) 0.0148(4) Uani 1 1 d .
C26 C 0.7266(2) 0.20006(15) 0.66674(12) 0.0167(4) Uani 1 1 d .
C11 C 0.3797(2) 0.41775(15) 0.27037(12) 0.0173(5) Uani 1 1 d .
H11 H 0.3551 0.4706 0.2489 0.021 Uiso 1 1 calc R
C25 C 0.9195(2) 0.43601(15) 0.73847(12) 0.0156(4) Uani 1 1 d .
H25 H 0.9613 0.4863 0.7534 0.019 Uiso 1 1 calc R
C8 C 0.45537(19) 0.25809(14) 0.33716(12) 0.0138(4) Uani 1 1 d .
C30 C 1.0219(2) 0.36739(15) 0.86472(12) 0.0157(4) Uani 1 1 d .
C12 C 0.2310(2) 0.34446(15) 0.16317(12) 0.0157(4) Uani 1 1 d .
O1 O 0.8258(3) 0.53414(16) 0.34847(14) 0.0594(7) Uani 1 1 d .
C17 C 0.4949(2) 0.16982(15) 0.37077(12) 0.0164(4) Uani 1 1 d .
C7 C 0.5096(2) 0.33461(15) 0.37150(12) 0.0152(4) Uani 1 1 d .
C27 C 0.7576(2) 0.16515(15) 0.59336(13) 0.0196(5) Uani 1 1 d .
H27A H 0.7380 0.2073 0.5541 0.029 Uiso 1 1 calc GR
H27B H 0.7126 0.1139 0.5781 0.029 Uiso 1 1 calc GR
H27C H 0.8414 0.1525 0.6023 0.029 Uiso 1 1 calc GR
C2 C 0.7391(2) 0.59752(15) 0.51454(13) 0.0213(5) Uani 1 1 d .
H2A H 0.7987 0.6055 0.4843 0.026 Uiso 1 1 calc R
H2B H 0.7445 0.6449 0.5498 0.026 Uiso 1 1 calc R
C5 C 0.8205(2) 0.51076(15) 0.62386(12) 0.0188(5) Uani 1 1 d .
H5 H 0.8554 0.5605 0.6467 0.023 Uiso 1 1 calc R
C20 C 0.8393(2) 0.43306(15) 0.66684(12) 0.0160(4) Uani 1 1 d .
C32 C 0.9492(2) 0.35599(16) 0.92638(12) 0.0193(5) Uani 1 1 d .
H32A H 0.8949 0.4031 0.9245 0.029 Uiso 1 1 calc GR
H32B H 1.0024 0.3543 0.9752 0.029 Uiso 1 1 calc GR
H32C H 0.9049 0.3035 0.9179 0.029 Uiso 1 1 calc GR
C6 C 0.4696(2) 0.41458(15) 0.33806(12) 0.0164(4) Uani 1 1 d .
C3 C 0.6149(2) 0.59323(14) 0.46405(13) 0.0191(5) Uani 1 1 d .
H3A H 0.5555 0.6069 0.4932 0.023 Uiso 1 1 calc R
H3B H 0.6081 0.6346 0.4234 0.023 Uiso 1 1 calc R
C33 C 1.0928(2) 0.45076(16) 0.87927(13) 0.0206(5) Uani 1 1 d .
H33A H 1.1356 0.4597 0.8397 0.031 Uiso 1 1 calc GR
H33B H 1.1484 0.4473 0.9271 0.031 Uiso 1 1 calc GR
H33C H 1.0390 0.4977 0.8802 0.031 Uiso 1 1 calc GR
C19 C 0.4684(2) 0.16256(16) 0.45078(12) 0.0206(5) Uani 1 1 d .
H19A H 0.5109 0.2065 0.4826 0.031 Uiso 1 1 calc GR
H19B H 0.4934 0.1074 0.4717 0.031 Uiso 1 1 calc GR
H19C H 0.3842 0.1692 0.4477 0.031 Uiso 1 1 calc GR
C28 C 0.5914(2) 0.21500(16) 0.65487(13) 0.0202(5) Uani 1 1 d .
H28A H 0.5729 0.2359 0.7009 0.030 Uiso 1 1 calc GR
H28B H 0.5500 0.1621 0.6409 0.030 Uiso 1 1 calc GR
H28C H 0.5669 0.2564 0.6154 0.030 Uiso 1 1 calc GR
C14 C 0.2592(2) 0.27736(16) 0.10684(12) 0.0209(5) Uani 1 1 d .
H14A H 0.3362 0.2892 0.0962 0.031 Uiso 1 1 calc GR
H14B H 0.1995 0.2799 0.0608 0.031 Uiso 1 1 calc GR
H14C H 0.2597 0.2212 0.1285 0.031 Uiso 1 1 calc GR
C31 C 1.1107(2) 0.29293(16) 0.87034(13) 0.0204(5) Uani 1 1 d .
H31A H 1.0677 0.2398 0.8626 0.031 Uiso 1 1 calc GR
H31B H 1.1627 0.2929 0.9195 0.031 Uiso 1 1 calc GR
H31C H 1.1572 0.2995 0.8324 0.031 Uiso 1 1 calc GR
C13 C 0.2211(2) 0.43162(16) 0.12407(13) 0.0224(5) Uani 1 1 d .
H13A H 0.2002 0.4743 0.1572 0.034 Uiso 1 1 calc GR
H13B H 0.1605 0.4293 0.0784 0.034 Uiso 1 1 calc GR
H13C H 0.2963 0.4461 0.1121 0.034 Uiso 1 1 calc GR
C4 C 0.5099(2) 0.49486(15) 0.37263(12) 0.0174(5) Uani 1 1 d .
H4 H 0.4720 0.5437 0.3498 0.021 Uiso 1 1 calc R
C18 C 0.6292(2) 0.15736(16) 0.37456(14) 0.0208(5) Uani 1 1 d .
H18A H 0.6441 0.1589 0.3243 0.031 Uiso 1 1 calc GR
H18B H 0.6540 0.1030 0.3974 0.031 Uiso 1 1 calc GR
H18C H 0.6732 0.2023 0.4043 0.031 Uiso 1 1 calc GR
C29 C 0.7591(2) 0.12998(16) 0.72723(14) 0.0254(5) Uani 1 1 d .
H29A H 0.8434 0.1192 0.7367 0.038 Uiso 1 1 calc GR
H29B H 0.7165 0.0784 0.7097 0.038 Uiso 1 1 calc GR
H29C H 0.7376 0.1485 0.7731 0.038 Uiso 1 1 calc GR
C16 C 0.4291(2) 0.09631(15) 0.32295(14) 0.0227(5) Uani 1 1 d .
H16A H 0.3447 0.1019 0.3197 0.034 Uiso 1 1 calc GR
H16B H 0.4561 0.0426 0.3462 0.034 Uiso 1 1 calc GR
H16C H 0.4452 0.0985 0.2730 0.034 Uiso 1 1 calc GR
C15 C 0.1105(2) 0.32058(17) 0.18178(13) 0.0239(5) Uani 1 1 d .
H15A H 0.1153 0.2640 0.2028 0.036 Uiso 1 1 calc GR
H15B H 0.0493 0.3222 0.1364 0.036 Uiso 1 1 calc GR
H15C H 0.0917 0.3606 0.2178 0.036 Uiso 1 1 calc GR
C1 C 0.8481(3) 0.4748(2) 0.39025(18) 0.0405(7) Uani 1 1 d .

loop_
_atom_site_aniso_label
_atom_site_aniso_U_11
_atom_site_aniso_U_22
_atom_site_aniso_U_33
_atom_site_aniso_U_23
_atom_site_aniso_U_13
_atom_site_aniso_U_12
Ga1 0.01721(14) 0.01453(13) 0.01261(13) -0.00011(9) -0.00115(9) -0.00057(10)
P1 0.0287(4) 0.0319(4) 0.0327(4) -0.0059(3) 0.0104(3) 0.0030(3)
O3 0.0206(9) 0.0149(8) 0.0144(7) 0.0001(6) -0.0047(6) -0.0005(7)
O2 0.0188(8) 0.0184(8) 0.0128(7) 0.0015(6) -0.0043(6) -0.0031(7)
N2 0.0202(10) 0.0135(9) 0.0144(9) 0.0002(7) 0.0005(7) -0.0017(8)
N1 0.0210(10) 0.0155(10) 0.0153(9) 0.0018(7) -0.0017(7) -0.0030(8)
C10 0.0128(11) 0.0193(11) 0.0131(10) -0.0018(8) 0.0003(8) 0.0010(9)
C23 0.0158(11) 0.0159(11) 0.0138(10) 0.0004(8) 0.0000(8) 0.0008(9)
C9 0.0147(11) 0.0185(11) 0.0123(10) -0.0028(8) 0.0028(8) -0.0010(9)
C22 0.0141(11) 0.0156(11) 0.0151(10) -0.0018(8) 0.0017(8) -0.0011(9)
C21 0.0136(11) 0.0184(11) 0.0113(10) -0.0008(8) -0.0004(8) 0.0009(9)
C24 0.0128(11) 0.0175(11) 0.0130(10) -0.0021(8) 0.0002(8) -0.0001(9)
C26 0.0152(11) 0.0165(11) 0.0157(10) -0.0003(9) -0.0025(8) -0.0026(9)
C11 0.0178(11) 0.0191(11) 0.0140(10) 0.0023(9) 0.0006(8) 0.0029(10)
C25 0.0159(11) 0.0159(11) 0.0136(10) -0.0026(8) -0.0001(8) -0.0022(9)
C8 0.0127(10) 0.0154(11) 0.0132(10) -0.0002(8) 0.0023(8) 0.0008(9)
C30 0.0155(11) 0.0169(11) 0.0125(10) -0.0006(8) -0.0022(8) -0.0010(9)
C12 0.0150(11) 0.0176(11) 0.0120(10) -0.0020(8) -0.0029(8) 0.0016(9)
O1 0.089(2) 0.0451(15) 0.0523(14) 0.0050(12) 0.0331(14) -0.0058(14)
C17 0.0161(11) 0.0149(11) 0.0163(10) -0.0010(8) -0.0008(8) 0.0016(9)
C7 0.0151(11) 0.0173(11) 0.0124(10) 0.0004(8) 0.0013(8) 0.0006(9)
C27 0.0167(11) 0.0183(12) 0.0217(11) -0.0060(9) -0.0006(9) 0.0004(10)
C2 0.0273(13) 0.0145(11) 0.0182(11) 0.0025(9) -0.0041(9) -0.0052(10)
C5 0.0217(12) 0.0168(11) 0.0156(10) -0.0016(9) -0.0013(9) -0.0020(10)
C20 0.0179(11) 0.0165(11) 0.0119(10) -0.0005(8) -0.0006(8) -0.0003(9)
C32 0.0190(12) 0.0233(12) 0.0135(10) -0.0007(9) -0.0015(9) 0.0002(10)
C6 0.0166(11) 0.0177(11) 0.0133(10) -0.0007(8) -0.0006(8) 0.0001(9)
C3 0.0238(12) 0.0126(11) 0.0185(11) -0.0011(9) -0.0007(9) -0.0018(10)
C33 0.0189(12) 0.0213(12) 0.0183(11) -0.0014(9) -0.0034(9) -0.0040(10)
C19 0.0187(12) 0.0230(12) 0.0186(11) 0.0038(9) 0.0005(9) 0.0006(10)
C28 0.0168(12) 0.0224(12) 0.0196(11) -0.0003(9) 0.0001(9) -0.0037(10)
C14 0.0221(12) 0.0224(12) 0.0155(11) -0.0046(9) -0.0019(9) 0.0028(10)
C31 0.0173(12) 0.0238(12) 0.0179(11) -0.0024(9) -0.0012(9) 0.0022(10)
C13 0.0272(13) 0.0215(12) 0.0150(11) -0.0002(9) -0.0034(9) 0.0010(11)
C4 0.0197(12) 0.0161(11) 0.0162(10) 0.0022(9) 0.0033(9) 0.0011(9)
C18 0.0171(12) 0.0191(12) 0.0248(12) -0.0015(10) 0.0009(9) 0.0019(10)
C29 0.0306(14) 0.0169(12) 0.0231(12) 0.0018(10) -0.0068(10) -0.0068(11)
C16 0.0247(13) 0.0148(11) 0.0247(12) -0.0028(9) -0.0032(10) 0.0000(10)
C15 0.0188(12) 0.0307(14) 0.0204(11) -0.0001(10) 0.0000(9) 0.0019(11)
C1 0.0452(19) 0.0403(18) 0.0399(17) -0.0090(14) 0.0179(14) -0.0094(15)

loop_
_atom_type_symbol
_atom_type_description
_atom_type_scat_dispersion_real
_atom_type_scat_dispersion_imag
_atom_type_scat_source
C C 0.0033 0.0016 'International Tables Vol C Tables 4.2.6.8 and 6.1.1.4'
H H 0.0000 0.0000 'International Tables Vol C Tables 4.2.6.8 and 6.1.1.4'
Ga Ga 0.2307 1.6083 'International Tables Vol C Tables 4.2.6.8 and 6.1.1.4'
N N 0.0061 0.0033 'International Tables Vol C Tables 4.2.6.8 and 6.1.1.4'
O O 0.0106 0.0060 'International Tables Vol C Tables 4.2.6.8 and 6.1.1.4'
P P 0.1023 0.0942 'International Tables Vol C Tables 4.2.6.8 and 6.1.1.4'

loop_
_geom_angle_atom_site_label_1
_geom_angle_atom_site_label_2
_geom_angle_atom_site_label_3
_geom_angle
O3 Ga1 P1 105.35(5)
O3 Ga1 N2 88.92(7)
O3 Ga1 N1 157.52(8)
O2 Ga1 P1 111.68(6)
O2 Ga1 O3 87.03(7)
O2 Ga1 N2 132.40(7)
O2 Ga1 N1 87.29(7)
N2 Ga1 P1 115.11(6)
N2 Ga1 N1 79.00(8)
N1 Ga1 P1 96.96(6)
C1 P1 Ga1 88.43(11)
C7 O3 Ga1 131.81(15)
C21 O2 Ga1 127.86(14)
C3 N2 Ga1 116.27(14)
C4 N2 Ga1 124.80(16)
C4 N2 C3 118.9(2)
C2 N1 Ga1 112.57(14)
C5 N1 Ga1 124.25(16)
C5 N1 C2 122.4(2)
C9 C10 C12 119.3(2)
C11 C10 C9 117.1(2)
C11 C10 C12 123.5(2)
C22 C23 H23 117.7
C22 C23 C24 124.7(2)
C24 C23 H23 117.7
C10 C9 H9 117.7
C8 C9 C10 124.7(2)
C8 C9 H9 117.7
C23 C22 C21 117.5(2)
C23 C22 C26 121.7(2)
C21 C22 C26 120.76(19)
O2 C21 C22 118.9(2)
O2 C21 C20 121.7(2)
C20 C21 C22 119.32(19)
C23 C24 C30 119.65(19)
C25 C24 C23 116.8(2)
C25 C24 C30 123.6(2)
C22 C26 C27 110.83(18)
C22 C26 C28 109.72(19)
C22 C26 C29 111.98(18)
C28 C26 C27 110.07(18)
C28 C26 C29 106.95(19)
C29 C26 C27 107.18(19)
C10 C11 H11 119.3
C10 C11 C6 121.4(2)
C6 C11 H11 119.3
C24 C25 H25 119.1
C24 C25 C20 121.9(2)
C20 C25 H25 119.1
C9 C8 C17 121.3(2)
C9 C8 C7 117.7(2)
C7 C8 C17 121.02(19)
C32 C30 C24 109.55(18)
C33 C30 C24 111.92(18)
C33 C30 C32 108.92(18)
C33 C30 C31 108.28(19)
C31 C30 C24 109.54(18)
C31 C30 C32 108.57(18)
C10 C12 C14 110.62(18)
C13 C12 C10 111.34(19)
C13 C12 C14 107.75(18)
C13 C12 C15 109.7(2)
C15 C12 C10 109.60(18)
C15 C12 C14 107.76(19)
C8 C17 C19 109.64(18)
C8 C17 C18 109.84(19)
C18 C17 C19 110.14(19)
C16 C17 C8 112.34(18)
C16 C17 C19 107.54(19)
C16 C17 C18 107.29(19)
O3 C7 C8 119.8(2)
O3 C7 C6 121.5(2)
C6 C7 C8 118.69(19)
C26 C27 H27A 109.5
C26 C27 H27B 109.5
C26 C27 H27C 109.5
H27A C27 H27B 109.5
H27A C27 H27C 109.5
H27B C27 H27C 109.5
N1 C2 H2A 110.4
N1 C2 H2B 110.4
N1 C2 C3 106.67(19)
H2A C2 H2B 108.6
C3 C2 H2A 110.4
C3 C2 H2B 110.4
N1 C5 H5 117.8
N1 C5 C20 124.4(2)
C20 C5 H5 117.8
C21 C20 C25 119.8(2)
C21 C20 C5 122.7(2)
C25 C20 C5 117.4(2)
C30 C32 H32A 109.5
C30 C32 H32B 109.5
C30 C32 H32C 109.5
H32A C32 H32B 109.5
H32A C32 H32C 109.5
H32B C32 H32C 109.5
C11 C6 C4 116.9(2)
C7 C6 C11 120.4(2)
C7 C6 C4 122.6(2)
N2 C3 C2 109.17(19)
N2 C3 H3A 109.8
N2 C3 H3B 109.8
C2 C3 H3A 109.8
C2 C3 H3B 109.8
H3A C3 H3B 108.3
C30 C33 H33A 109.5
C30 C33 H33B 109.5
C30 C33 H33C 109.5
H33A C33 H33B 109.5
H33A C33 H33C 109.5
H33B C33 H33C 109.5
C17 C19 H19A 109.5
C17 C19 H19B 109.5
C17 C19 H19C 109.5
H19A C19 H19B 109.5
H19A C19 H19C 109.5
H19B C19 H19C 109.5
C26 C28 H28A 109.5
C26 C28 H28B 109.5
C26 C28 H28C 109.5
H28A C28 H28B 109.5
H28A C28 H28C 109.5
H28B C28 H28C 109.5
C12 C14 H14A 109.5
C12 C14 H14B 109.5
C12 C14 H14C 109.5
H14A C14 H14B 109.5
H14A C14 H14C 109.5
H14B C14 H14C 109.5
C30 C31 H31A 109.5
C30 C31 H31B 109.5
C30 C31 H31C 109.5
H31A C31 H31B 109.5
H31A C31 H31C 109.5
H31B C31 H31C 109.5
C12 C13 H13A 109.5
C12 C13 H13B 109.5
C12 C13 H13C 109.5
H13A C13 H13B 109.5
H13A C13 H13C 109.5
H13B C13 H13C 109.5
N2 C4 C6 126.8(2)
N2 C4 H4 116.6
C6 C4 H4 116.6
C17 C18 H18A 109.5
C17 C18 H18B 109.5
C17 C18 H18C 109.5
H18A C18 H18B 109.5
H18A C18 H18C 109.5
H18B C18 H18C 109.5
C26 C29 H29A 109.5
C26 C29 H29B 109.5
C26 C29 H29C 109.5
H29A C29 H29B 109.5
H29A C29 H29C 109.5
H29B C29 H29C 109.5
C17 C16 H16A 109.5
C17 C16 H16B 109.5
C17 C16 H16C 109.5
H16A C16 H16B 109.5
H16A C16 H16C 109.5
H16B C16 H16C 109.5
C12 C15 H15A 109.5
C12 C15 H15B 109.5
C12 C15 H15C 109.5
H15A C15 H15B 109.5
H15A C15 H15C 109.5
H15B C15 H15C 109.5
O1 C1 P1 177.3(3)

loop_
_geom_bond_atom_site_label_1
_geom_bond_atom_site_label_2
_geom_bond_distance
Ga1 P1 2.3761(8)
Ga1 O3 1.9073(16)
Ga1 O2 1.8748(15)
Ga1 N2 2.0263(19)
Ga1 N1 2.0511(19)
P1 C1 1.625(4)
O3 C7 1.323(3)
O2 C21 1.337(2)
N2 C3 1.469(3)
N2 C4 1.300(3)
N1 C2 1.460(3)
N1 C5 1.293(3)
C10 C9 1.412(3)
C10 C11 1.368(3)
C10 C12 1.540(3)
C23 H23 0.9300
C23 C22 1.391(3)
C23 C24 1.408(3)
C9 H9 0.9300
C9 C8 1.386(3)
C22 C21 1.422(3)
C22 C26 1.532(3)
C21 C20 1.416(3)
C24 C25 1.374(3)
C24 C30 1.539(3)
C26 C27 1.545(3)
C26 C28 1.536(3)
C26 C29 1.536(3)
C11 H11 0.9300
C11 C6 1.423(3)
C25 H25 0.9300
C25 C20 1.421(3)
C8 C17 1.536(3)
C8 C7 1.427(3)
C30 C32 1.539(3)
C30 C33 1.528(3)
C30 C31 1.534(3)
C12 C14 1.543(3)
C12 C13 1.527(3)
C12 C15 1.535(3)
O1 C1 1.189(4)
C17 C19 1.546(3)
C17 C18 1.537(3)
C17 C16 1.536(3)
C7 C6 1.421(3)
C27 H27A 0.9600
C27 H27B 0.9600
C27 H27C 0.9600
C2 H2A 0.9700
C2 H2B 0.9700
C2 C3 1.520(3)
C5 H5 0.9300
C5 C20 1.433(3)
C32 H32A 0.9600
C32 H32B 0.9600
C32 H32C 0.9600
C6 C4 1.433(3)
C3 H3A 0.9700
C3 H3B 0.9700
C33 H33A 0.9600
C33 H33B 0.9600
C33 H33C 0.9600
C19 H19A 0.9600
C19 H19B 0.9600
C19 H19C 0.9600
C28 H28A 0.9600
C28 H28B 0.9600
C28 H28C 0.9600
C14 H14A 0.9600
C14 H14B 0.9600
C14 H14C 0.9600
C31 H31A 0.9600
C31 H31B 0.9600
C31 H31C 0.9600
C13 H13A 0.9600
C13 H13B 0.9600
C13 H13C 0.9600
C4 H4 0.9300
C18 H18A 0.9600
C18 H18B 0.9600
C18 H18C 0.9600
C29 H29A 0.9600
C29 H29B 0.9600
C29 H29C 0.9600
C16 H16A 0.9600
C16 H16B 0.9600
C16 H16C 0.9600
C15 H15A 0.9600
C15 H15B 0.9600
C15 H15C 0.9600
